data_4089417
loop_
_publ_author_name
'Tonks, Ian A.'
'Meier, Josef C.'
'Bercaw, John E.'

_publ_section_title
;
 Alkyne Hydroamination and Trimerization with Titanium
 Bis(phenolate)pyridine Complexes: Evidence for Low-Valent Titanium
 Intermediates and Synthesis of an Ethylene Adduct of Titanium(II)
;
_journal_issue 12
_journal_name_full Organometallics
_journal_page_first 3451
_journal_paper_doi 10.1021/om400080g
_journal_volume 32
_journal_year 2013
_chemical_formula_moiety '2(C38 H48 Cl2 N2 O2 Ti), 5(C6 H6)'
_chemical_formula_sum 'C53 H63 Cl2 N2 O2 Ti'
_chemical_formula_weight 878.85
_space_group_IT_number 14
_space_group_name_Hall '-P 2ybc'
_space_group_name_H-M_alt 'P 1 21/c 1'
_symmetry_cell_setting monoclinic
_symmetry_space_group_name_H-M 'P 1 21/c 1'
_atom_sites_solution_hydrogens geom
_atom_sites_solution_primary direct
_atom_sites_solution_secondary difmap
_audit_creation_method SHELXL-97
_cell_angle_alpha 90.00
_cell_angle_beta 100.018(3)
_cell_angle_gamma 90.00
_cell_formula_units_Z 8
_cell_length_a 11.8721(6)
_cell_length_b 28.5845(14)
_cell_length_c 29.6698(15)
_cell_measurement_reflns_used 9190
_cell_measurement_temperature 100(2)
_cell_measurement_theta_max 34.09
_cell_measurement_theta_min 2.55
_cell_volume 9915.2(9)
_computing_cell_refinement 'Bruker SAINT-Plus v7.68A'
_computing_data_collection 'Bruker APEX2 v2009.7-0'
_computing_data_reduction 'Bruker SAINT-Plus v7.68A'
_computing_molecular_graphics 'Bruker XP v5.1'
_computing_publication_material 'Bruker XCIF 2008'
_computing_structure_refinement 'SHELXL-97 (Sheldrick, 2008)'
_computing_structure_solution 'SHELXS-97 (Sheldrick, 2008)'
_diffrn_ambient_temperature 100(2)
_diffrn_measured_fraction_theta_full 0.997
_diffrn_measured_fraction_theta_max 0.997
_diffrn_measurement_device_type 'Bruker KAPPA APEX II'
_diffrn_measurement_method '\w scans; 12 settings'
_diffrn_radiation_monochromator graphite
_diffrn_radiation_source 'fine-focus sealed tube'
_diffrn_radiation_type MoK\a
_diffrn_radiation_wavelength 0.71073
_diffrn_reflns_av_R_equivalents 0.0602
_diffrn_reflns_av_sigmaI/netI 0.0515
_diffrn_reflns_limit_h_max 19
_diffrn_reflns_limit_h_min -13
_diffrn_reflns_limit_k_max 46
_diffrn_reflns_limit_k_min -46
_diffrn_reflns_limit_l_max 48
_diffrn_reflns_limit_l_min -48
_diffrn_reflns_number 325048
_diffrn_reflns_theta_full 35.13
_diffrn_reflns_theta_max 35.13
_diffrn_reflns_theta_min 1.59
_exptl_absorpt_coefficient_mu 0.320
_exptl_absorpt_correction_T_max 0.9387
_exptl_absorpt_correction_T_min 0.8934
_exptl_absorpt_correction_type none
_exptl_crystal_colour Orange-red
_exptl_crystal_density_diffrn 1.177
_exptl_crystal_density_method 'not measured'
_exptl_crystal_description Block
_exptl_crystal_F_000 3736
_exptl_crystal_size_max 0.36
_exptl_crystal_size_mid 0.25
_exptl_crystal_size_min 0.20
_refine_diff_density_max 0.756
_refine_diff_density_min -0.589
_refine_diff_density_rms 0.062
_refine_ls_extinction_method none
_refine_ls_goodness_of_fit_ref 1.877
_refine_ls_hydrogen_treatment Riding
_refine_ls_matrix_type 'Full matrix'
_refine_ls_number_parameters 1105
_refine_ls_number_reflns 43933
_refine_ls_number_restraints 0
_refine_ls_restrained_S_all 1.877
_refine_ls_R_factor_all 0.0689
_refine_ls_R_factor_gt 0.0415
_refine_ls_shift/su_max 0.004
_refine_ls_shift/su_mean 0.000
_refine_ls_structure_factor_coef Fsqd
_refine_ls_weighting_details w=1/s^2^(Fo^2^)
_refine_ls_weighting_scheme sigma
_refine_ls_wR_factor_gt 0.0625
_refine_ls_wR_factor_ref 0.0636
_reflns_number_gt 30745
_reflns_number_total 43933
_reflns_threshold_expression >2sigma(I)
_cod_data_source_file om400080g_si_002.cif
_cod_data_source_block 6
_cod_depositor_comments
;
The following automatic conversions were performed:

data item '_refine_ls_weighting_scheme' value 'Sigma' was changed to
'sigma' in accordance with the
/home/saulius/struct/COD-crude-data/automatic-downloads/DataCite-retrospective/ACS/depositions/lib/dictionaries/cif_core.dic
dictionary named 'cif_core.dic' version 2.4.2 last updated on
2011-04-26.

data item '_symmetry_cell_setting' value 'Monoclinic' was changed to
'monoclinic' in accordance with the
/home/saulius/struct/COD-crude-data/automatic-downloads/DataCite-retrospective/ACS/depositions/lib/dictionaries/cif_core.dic
dictionary named 'cif_core.dic' version 2.4.2 last updated on
2011-04-26.

data item '_atom_sites_solution_primary' value 'Direct methods' was
changed to 'direct'.

data item '_atom_sites_solution_secondary' value 'Difference Fourier
map' was changed to 'difmap'.

data item '_atom_sites_solution_hydrogens' value 'Geometric
positions' was changed to 'geom'.

Automatic conversion script
Id: cif_fix_values 6909 2019-04-08 15:41:33Z antanas 
;
_cod_original_sg_symbol_H-M P2(1)/c
_cod_database_code 4089417

loop_
_symmetry_equiv_pos_as_xyz
'x, y, z'
'-x, y+1/2, -z+1/2'
'-x, -y, -z'
'x, -y-1/2, z-1/2'

loop_
_atom_site_label
_atom_site_type_symbol
_atom_site_fract_x
_atom_site_fract_y
_atom_site_fract_z
_atom_site_U_iso_or_equiv
_atom_site_adp_type
_atom_site_occupancy
_atom_site_symmetry_multiplicity
_atom_site_calc_flag
_atom_site_refinement_flags
Ti1 Ti 0.523505(16) 0.102886(6) 0.609775(6) 0.01094(4) Uani 1 1 d .
Cl1A Cl 0.54018(2) 0.141858(9) 0.678286(9) 0.01880(6) Uani 1 1 d .
Cl2A Cl 0.37396(2) 0.053590(9) 0.613286(9) 0.01844(6) Uani 1 1 d .
O1A O 0.63753(6) 0.06157(2) 0.63365(2) 0.01347(15) Uani 1 1 d .
O2A O 0.43826(6) 0.14985(2) 0.58029(2) 0.01199(15) Uani 1 1 d .
N1A N 0.67241(7) 0.14634(3) 0.59206(3) 0.01130(17) Uani 1 1 d .
N2A N 0.53749(7) 0.07550(3) 0.53975(3) 0.01367(18) Uani 1 1 d .
C1A C 0.74618(9) 0.06409(3) 0.65587(3) 0.0123(2) Uani 1 1 d .
C2A C 0.78742(9) 0.03332(3) 0.69220(4) 0.0140(2) Uani 1 1 d .
C3A C 0.90072(9) 0.03875(3) 0.71290(4) 0.0152(2) Uani 1 1 d .
H3A H 0.9300 0.0183 0.7374 0.018 Uiso 1 1 calc R
C4A C 0.97482(9) 0.07249(3) 0.69995(4) 0.0144(2) Uani 1 1 d .
C5A C 0.93101(9) 0.10120(4) 0.66365(4) 0.0140(2) Uani 1 1 d .
H5A H 0.9791 0.1243 0.6539 0.017 Uiso 1 1 calc R
C6A C 0.81776(9) 0.09733(3) 0.64086(3) 0.0123(2) Uani 1 1 d .
C7A C 0.77943(9) 0.12717(3) 0.60018(3) 0.0126(2) Uani 1 1 d .
C8A C 0.85777(9) 0.13593(4) 0.57124(4) 0.0174(2) Uani 1 1 d .
H8A H 0.9307 0.1213 0.5768 0.021 Uiso 1 1 calc R
C9A C 0.82977(9) 0.16573(4) 0.53458(4) 0.0192(2) Uani 1 1 d .
H9A H 0.8802 0.1700 0.5133 0.023 Uiso 1 1 calc R
C10A C 0.72686(9) 0.18919(4) 0.52943(4) 0.0172(2) Uani 1 1 d .
H10A H 0.7080 0.2115 0.5056 0.021 Uiso 1 1 calc R
C11A C 0.65044(9) 0.18031(3) 0.55914(4) 0.0127(2) Uani 1 1 d .
C12A C 0.54612(9) 0.21014(3) 0.55503(3) 0.0118(2) Uani 1 1 d .
C13A C 0.55127(9) 0.25633(3) 0.53956(3) 0.0140(2) Uani 1 1 d .
H13A H 0.6213 0.2679 0.5327 0.017 Uiso 1 1 calc R
C14A C 0.45668(9) 0.28536(3) 0.53409(3) 0.0136(2) Uani 1 1 d .
C15A C 0.35479(9) 0.26718(3) 0.54461(3) 0.0133(2) Uani 1 1 d .
H15A H 0.2892 0.2868 0.5405 0.016 Uiso 1 1 calc R
C16A C 0.34422(9) 0.22226(3) 0.56066(3) 0.0112(2) Uani 1 1 d .
C17A C 0.44310(9) 0.19409(3) 0.56576(3) 0.0110(2) Uani 1 1 d .
C18A C 0.70994(10) -0.00445(4) 0.70782(4) 0.0196(2) Uani 1 1 d .
C19A C 0.61263(10) 0.01863(4) 0.72782(4) 0.0267(3) Uani 1 1 d .
H19A H 0.5660 0.0378 0.7042 0.040 Uiso 1 1 calc R
H19B H 0.6451 0.0385 0.7538 0.040 Uiso 1 1 calc R
H19C H 0.5648 -0.0056 0.7382 0.040 Uiso 1 1 calc R
C20A C 0.65990(11) -0.03559(4) 0.66730(4) 0.0280(3) Uani 1 1 d .
H20A H 0.6098 -0.0169 0.6444 0.042 Uiso 1 1 calc R
H20B H 0.6157 -0.0610 0.6780 0.042 Uiso 1 1 calc R
H20C H 0.7222 -0.0488 0.6536 0.042 Uiso 1 1 calc R
C21A C 0.77744(11) -0.03596(4) 0.74484(5) 0.0352(3) Uani 1 1 d .
H21A H 0.7264 -0.0598 0.7538 0.053 Uiso 1 1 calc R
H21B H 0.8091 -0.0170 0.7716 0.053 Uiso 1 1 calc R
H21C H 0.8399 -0.0512 0.7328 0.053 Uiso 1 1 calc R
C22A C 1.09743(9) 0.07639(4) 0.72601(4) 0.0193(2) Uani 1 1 d .
C23A C 1.15899(11) 0.02954(4) 0.72470(5) 0.0356(3) Uani 1 1 d .
H23A H 1.1597 0.0208 0.6928 0.053 Uiso 1 1 calc R
H23B H 1.1189 0.0054 0.7393 0.053 Uiso 1 1 calc R
H23C H 1.2378 0.0324 0.7411 0.053 Uiso 1 1 calc R
C24A C 1.09503(11) 0.08879(5) 0.77658(4) 0.0328(3) Uani 1 1 d .
H24A H 1.1735 0.0907 0.7935 0.049 Uiso 1 1 calc R
H24B H 1.0531 0.0645 0.7902 0.049 Uiso 1 1 calc R
H24C H 1.0569 0.1190 0.7781 0.049 Uiso 1 1 calc R
C25A C 1.16502(11) 0.11411(5) 0.70639(5) 0.0393(4) Uani 1 1 d .
H25A H 1.2424 0.1158 0.7244 0.059 Uiso 1 1 calc R
H25B H 1.1267 0.1443 0.7076 0.059 Uiso 1 1 calc R
H25C H 1.1696 0.1065 0.6745 0.059 Uiso 1 1 calc R
C26A C 0.45903(10) 0.33613(4) 0.51755(4) 0.0194(2) Uani 1 1 d .
C27A C 0.57493(10) 0.34938(4) 0.50516(4) 0.0235(3) Uani 1 1 d .
H27A H 0.6339 0.3483 0.5327 0.035 Uiso 1 1 calc R
H27B H 0.5707 0.3811 0.4924 0.035 Uiso 1 1 calc R
H27C H 0.5943 0.3272 0.4825 0.035 Uiso 1 1 calc R
C28A C 0.43572(13) 0.36914(4) 0.55570(5) 0.0346(3) Uani 1 1 d .
H28A H 0.3612 0.3617 0.5638 0.052 Uiso 1 1 calc R
H28B H 0.4353 0.4016 0.5450 0.052 Uiso 1 1 calc R
H28C H 0.4957 0.3653 0.5826 0.052 Uiso 1 1 calc R
C29A C 0.36607(10) 0.34278(5) 0.47537(5) 0.0323(3) Uani 1 1 d .
H29A H 0.3784 0.3206 0.4515 0.048 Uiso 1 1 calc R
H29B H 0.3694 0.3748 0.4639 0.048 Uiso 1 1 calc R
H29C H 0.2909 0.3372 0.4837 0.048 Uiso 1 1 calc R
C30A C 0.23204(9) 0.20365(3) 0.57317(4) 0.0134(2) Uani 1 1 d .
C31A C 0.19132(9) 0.15977(4) 0.54497(4) 0.0195(2) Uani 1 1 d .
H31A H 0.1169 0.1499 0.5517 0.029 Uiso 1 1 calc R
H31B H 0.2471 0.1345 0.5530 0.029 Uiso 1 1 calc R
H31C H 0.1840 0.1669 0.5123 0.029 Uiso 1 1 calc R
C32A C 0.13682(9) 0.24015(4) 0.56341(4) 0.0188(2) Uani 1 1 d .
H32A H 0.1590 0.2681 0.5819 0.028 Uiso 1 1 calc R
H32B H 0.0661 0.2272 0.5712 0.028 Uiso 1 1 calc R
H32C H 0.1243 0.2485 0.5309 0.028 Uiso 1 1 calc R
C33A C 0.24917(10) 0.19213(4) 0.62436(4) 0.0194(2) Uani 1 1 d .
H33A H 0.2781 0.2198 0.6421 0.029 Uiso 1 1 calc R
H33B H 0.3044 0.1665 0.6312 0.029 Uiso 1 1 calc R
H33C H 0.1760 0.1827 0.6325 0.029 Uiso 1 1 calc R
C34A C 0.61602(9) 0.04315(4) 0.53365(4) 0.0172(2) Uani 1 1 d .
H34A H 0.6635 0.0304 0.5598 0.021 Uiso 1 1 calc R
C35A C 0.63032(10) 0.02783(4) 0.49087(4) 0.0221(3) Uani 1 1 d .
H35A H 0.6861 0.0047 0.4879 0.027 Uiso 1 1 calc R
C36A C 0.56319(10) 0.04630(4) 0.45260(4) 0.0230(3) Uani 1 1 d .
H36A H 0.5722 0.0364 0.4229 0.028 Uiso 1 1 calc R
C37A C 0.48209(10) 0.07963(4) 0.45835(4) 0.0222(3) Uani 1 1 d .
H37A H 0.4344 0.0931 0.4326 0.027 Uiso 1 1 calc R
C38A C 0.47176(10) 0.09288(4) 0.50197(4) 0.0182(2) Uani 1 1 d .
H38A H 0.4153 0.1155 0.5056 0.022 Uiso 1 1 calc R
Ti2 Ti 0.874886(16) 0.240868(6) 0.895922(6) 0.01140(4) Uani 1 1 d .
Cl1B Cl 0.70584(2) 0.243669(9) 0.924689(9) 0.01728(5) Uani 1 1 d .
Cl2B Cl 0.99021(2) 0.287362(9) 0.946766(9) 0.01670(5) Uani 1 1 d .
O1B O 0.82719(6) 0.28763(2) 0.85493(2) 0.01310(15) Uani 1 1 d .
O2B O 0.91365(6) 0.18543(2) 0.92613(2) 0.01396(15) Uani 1 1 d .
N1B N 0.78833(7) 0.19384(3) 0.83936(3) 0.01191(17) Uani 1 1 d .
N2B N 1.02153(7) 0.22903(3) 0.85890(3) 0.01499(19) Uani 1 1 d .
C1B C 0.74292(9) 0.29662(3) 0.81943(3) 0.0124(2) Uani 1 1 d .
C2B C 0.69632(9) 0.34179(3) 0.81188(4) 0.0140(2) Uani 1 1 d .
C3B C 0.60672(9) 0.34667(4) 0.77514(4) 0.0178(2) Uani 1 1 d .
H3B H 0.5731 0.3767 0.7695 0.021 Uiso 1 1 calc R
C4B C 0.56313(10) 0.31011(4) 0.74609(4) 0.0189(2) Uani 1 1 d .
C5B C 0.61534(9) 0.26669(4) 0.75400(4) 0.0167(2) Uani 1 1 d .
H5B H 0.5889 0.2413 0.7343 0.020 Uiso 1 1 calc R
C6B C 0.70533(9) 0.25943(4) 0.79009(3) 0.0127(2) Uani 1 1 d .
C7B C 0.75624(9) 0.21189(3) 0.79638(4) 0.0130(2) Uani 1 1 d .
C8B C 0.76143(9) 0.18539(4) 0.75757(4) 0.0165(2) Uani 1 1 d .
H8B H 0.7439 0.1993 0.7281 0.020 Uiso 1 1 calc R
C9B C 0.79209(9) 0.13892(4) 0.76196(4) 0.0193(2) Uani 1 1 d .
H9B H 0.8012 0.1209 0.7359 0.023 Uiso 1 1 calc R
C10B C 0.80921(9) 0.11914(4) 0.80472(4) 0.0179(2) Uani 1 1 d .
H10B H 0.8245 0.0866 0.8081 0.021 Uiso 1 1 calc R
C11B C 0.80434(9) 0.14649(4) 0.84309(4) 0.0140(2) Uani 1 1 d .
C12B C 0.81017(9) 0.12309(3) 0.88802(4) 0.0141(2) Uani 1 1 d .
C13B C 0.75635(9) 0.07942(4) 0.88912(4) 0.0173(2) Uani 1 1 d .
H13B H 0.7172 0.0661 0.8615 0.021 Uiso 1 1 calc R
C14B C 0.75947(9) 0.05562(4) 0.92981(4) 0.0176(2) Uani 1 1 d .
C15B C 0.81768(9) 0.07639(4) 0.96971(4) 0.0178(2) Uani 1 1 d .
H15B H 0.8205 0.0600 0.9977 0.021 Uiso 1 1 calc R
C16B C 0.87186(9) 0.11966(4) 0.97090(4) 0.0151(2) Uani 1 1 d .
C17B C 0.86473(9) 0.14301(3) 0.92855(4) 0.0140(2) Uani 1 1 d .
C18B C 0.74304(9) 0.38303(4) 0.84270(4) 0.0175(2) Uani 1 1 d .
C19B C 0.68230(11) 0.42899(4) 0.82682(5) 0.0293(3) Uani 1 1 d .
H19D H 0.7163 0.4546 0.8466 0.044 Uiso 1 1 calc R
H19E H 0.6009 0.4264 0.8286 0.044 Uiso 1 1 calc R
H19F H 0.6909 0.4354 0.7951 0.044 Uiso 1 1 calc R
C20B C 0.87115(10) 0.38984(4) 0.84180(4) 0.0241(3) Uani 1 1 d .
H20D H 0.9132 0.3616 0.8536 0.036 Uiso 1 1 calc R
H20E H 0.8998 0.4167 0.8610 0.036 Uiso 1 1 calc R
H20F H 0.8821 0.3956 0.8103 0.036 Uiso 1 1 calc R
C21B C 0.72487(10) 0.37414(4) 0.89205(4) 0.0230(3) Uani 1 1 d .
H21D H 0.7666 0.3459 0.9040 0.034 Uiso 1 1 calc R
H21E H 0.6431 0.3698 0.8924 0.034 Uiso 1 1 calc R
H21F H 0.7533 0.4010 0.9113 0.034 Uiso 1 1 calc R
C22B C 0.45941(11) 0.31506(4) 0.70779(4) 0.0305(3) Uani 1 1 d .
C23B C 0.42195(16) 0.36567(5) 0.69995(6) 0.0642(5) Uani 1 1 d .
H23D H 0.4018 0.3785 0.7281 0.096 Uiso 1 1 calc R
H23E H 0.3552 0.3672 0.6754 0.096 Uiso 1 1 calc R
H23F H 0.4846 0.3840 0.6913 0.096 Uiso 1 1 calc R
C24B C 0.48620(12) 0.29518(4) 0.66327(4) 0.0344(3) Uani 1 1 d .
H24D H 0.5515 0.3119 0.6548 0.052 Uiso 1 1 calc R
H24E H 0.4194 0.2989 0.6390 0.052 Uiso 1 1 calc R
H24F H 0.5050 0.2619 0.6673 0.052 Uiso 1 1 calc R
C25B C 0.35891(12) 0.28693(6) 0.72118(5) 0.0484(4) Uani 1 1 d .
H25D H 0.3800 0.2538 0.7246 0.073 Uiso 1 1 calc R
H25E H 0.2913 0.2903 0.6972 0.073 Uiso 1 1 calc R
H25F H 0.3417 0.2988 0.7502 0.073 Uiso 1 1 calc R
C26B C 0.70141(10) 0.00797(4) 0.93305(4) 0.0206(2) Uani 1 1 d .
C27B C 0.64434(11) -0.01031(4) 0.88621(4) 0.0286(3) Uani 1 1 d .
H27D H 0.5859 0.0120 0.8722 0.043 Uiso 1 1 calc R
H27E H 0.6085 -0.0406 0.8899 0.043 Uiso 1 1 calc R
H27F H 0.7020 -0.0140 0.8665 0.043 Uiso 1 1 calc R
C28B C 0.61085(11) 0.01246(4) 0.96372(5) 0.0282(3) Uani 1 1 d .
H28D H 0.5535 0.0357 0.9507 0.042 Uiso 1 1 calc R
H28E H 0.6474 0.0225 0.9944 0.042 Uiso 1 1 calc R
H28F H 0.5736 -0.0179 0.9658 0.042 Uiso 1 1 calc R
C29B C 0.79282(11) -0.02786(4) 0.95416(5) 0.0281(3) Uani 1 1 d .
H29D H 0.7564 -0.0583 0.9569 0.042 Uiso 1 1 calc R
H29E H 0.8295 -0.0171 0.9845 0.042 Uiso 1 1 calc R
H29F H 0.8505 -0.0310 0.9344 0.042 Uiso 1 1 calc R
C30B C 0.93894(9) 0.13986(4) 1.01533(4) 0.0174(2) Uani 1 1 d .
C31B C 1.06532(9) 0.14438(4) 1.01023(4) 0.0206(2) Uani 1 1 d .
H31D H 1.0933 0.1141 1.0014 0.031 Uiso 1 1 calc R
H31E H 1.1108 0.1543 1.0394 0.031 Uiso 1 1 calc R
H31F H 1.0724 0.1676 0.9866 0.031 Uiso 1 1 calc R
C32B C 0.89256(10) 0.18805(4) 1.02634(4) 0.0195(2) Uani 1 1 d .
H32D H 0.9024 0.2103 1.0022 0.029 Uiso 1 1 calc R
H32E H 0.9346 0.1992 1.0557 0.029 Uiso 1 1 calc R
H32F H 0.8111 0.1854 1.0281 0.029 Uiso 1 1 calc R
C33B C 0.93321(11) 0.10793(4) 1.05640(4) 0.0262(3) Uani 1 1 d .
H33D H 0.8534 0.1046 1.0605 0.039 Uiso 1 1 calc R
H33E H 0.9782 0.1217 1.0840 0.039 Uiso 1 1 calc R
H33F H 0.9643 0.0771 1.0509 0.039 Uiso 1 1 calc R
C34B C 1.03055(10) 0.25150(4) 0.82021(4) 0.0234(3) Uani 1 1 d .
H34B H 0.9724 0.2731 0.8081 0.028 Uiso 1 1 calc R
C35B C 1.12048(11) 0.24471(5) 0.79703(5) 0.0328(3) Uani 1 1 d .
H35B H 1.1232 0.2611 0.7694 0.039 Uiso 1 1 calc R
C36B C 1.20582(11) 0.21405(5) 0.81448(5) 0.0317(3) Uani 1 1 d .
H36B H 1.2690 0.2090 0.7994 0.038 Uiso 1 1 calc R
C37B C 1.19804(11) 0.19083(5) 0.85413(5) 0.0317(3) Uani 1 1 d .
H37B H 1.2559 0.1694 0.8669 0.038 Uiso 1 1 calc R
C38B C 1.10550(10) 0.19887(4) 0.87528(4) 0.0247(3) Uani 1 1 d .
H38B H 1.1008 0.1824 0.9027 0.030 Uiso 1 1 calc R
C41 C 0.81796(19) 0.46885(6) 0.64137(7) 0.0641(5) Uani 1 1 d .
H41 H 0.7773 0.4459 0.6552 0.077 Uiso 1 1 calc R
C42 C 0.93388(17) 0.47070(5) 0.65155(6) 0.0517(4) Uani 1 1 d .
H42 H 0.9743 0.4488 0.6725 0.062 Uiso 1 1 calc R
C43 C 0.99245(15) 0.50368(5) 0.63192(5) 0.0460(4) Uani 1 1 d .
H43 H 1.0735 0.5046 0.6394 0.055 Uiso 1 1 calc R
C44 C 0.93698(16) 0.53544(6) 0.60175(5) 0.0492(4) Uani 1 1 d .
H44 H 0.9792 0.5582 0.5884 0.059 Uiso 1 1 calc R
C45 C 0.82101(18) 0.53440(6) 0.59082(6) 0.0634(5) Uani 1 1 d .
H45 H 0.7822 0.5565 0.5698 0.076 Uiso 1 1 calc R
C46 C 0.75877(16) 0.50095(8) 0.61043(7) 0.0746(6) Uani 1 1 d .
H46 H 0.6777 0.5000 0.6029 0.090 Uiso 1 1 calc R
C51 C 0.8347(2) 0.28590(9) 0.67714(9) 0.1112(10) Uani 1 1 d .
H51 H 0.7632 0.2703 0.6701 0.133 Uiso 1 1 calc R
C52 C 0.9269(2) 0.27158(10) 0.65756(7) 0.1111(10) Uani 1 1 d .
H52 H 0.9192 0.2458 0.6371 0.133 Uiso 1 1 calc R
C53 C 1.0277(2) 0.29445(11) 0.66776(7) 0.1172(11) Uani 1 1 d .
H53 H 1.0903 0.2846 0.6541 0.141 Uiso 1 1 calc R
C54 C 1.0416(2) 0.33212(10) 0.69776(7) 0.1063(9) Uani 1 1 d .
H54 H 1.1133 0.3476 0.7047 0.128 Uiso 1 1 calc R
C55 C 0.9501(2) 0.34702(9) 0.71749(8) 0.1071(10) Uani 1 1 d .
H55 H 0.9578 0.3730 0.7377 0.129 Uiso 1 1 calc R
C56 C 0.8486(3) 0.32344(9) 0.70719(11) 0.1249(13) Uani 1 1 d .
H56 H 0.7860 0.3331 0.7210 0.150 Uiso 1 1 calc R
C61 C 0.44165(11) 0.30573(4) 0.87724(5) 0.0328(3) Uani 1 1 d .
H61 H 0.5148 0.2982 0.8704 0.039 Uiso 1 1 calc R
C62 C 0.36893(12) 0.33366(4) 0.84829(5) 0.0316(3) Uani 1 1 d .
H62 H 0.3917 0.3457 0.8214 0.038 Uiso 1 1 calc R
C63 C 0.26252(12) 0.34447(4) 0.85796(5) 0.0346(3) Uani 1 1 d .
H63 H 0.2121 0.3639 0.8377 0.042 Uiso 1 1 calc R
C64 C 0.22938(12) 0.32721(4) 0.89672(5) 0.0368(4) Uani 1 1 d .
H64 H 0.1560 0.3346 0.9035 0.044 Uiso 1 1 calc R
C65 C 0.30313(13) 0.29919(5) 0.92577(5) 0.0387(4) Uani 1 1 d .
H65 H 0.2807 0.2871 0.9527 0.046 Uiso 1 1 calc R
C66 C 0.40926(12) 0.28859(5) 0.91602(5) 0.0371(3) Uani 1 1 d .
H66 H 0.4601 0.2693 0.9363 0.045 Uiso 1 1 calc R
C71 C 0.51163(11) 0.17426(5) 0.83297(5) 0.0325(3) Uani 1 1 d .
H71 H 0.5381 0.2057 0.8357 0.039 Uiso 1 1 calc R
C72 C 0.49514(11) 0.15010(5) 0.87097(5) 0.0345(3) Uani 1 1 d .
H72 H 0.5117 0.1645 0.9002 0.041 Uiso 1 1 calc R
C73 C 0.45449(12) 0.10487(5) 0.86700(5) 0.0384(3) Uani 1 1 d .
H73 H 0.4415 0.0883 0.8934 0.046 Uiso 1 1 calc R
C74 C 0.43259(11) 0.08356(5) 0.82448(5) 0.0335(3) Uani 1 1 d .
H74 H 0.4042 0.0524 0.8217 0.040 Uiso 1 1 calc R
C75 C 0.45178(10) 0.10733(5) 0.78638(4) 0.0285(3) Uani 1 1 d .
H75 H 0.4390 0.0924 0.7573 0.034 Uiso 1 1 calc R
C76 C 0.48978(11) 0.15299(5) 0.79043(4) 0.0324(3) Uani 1 1 d .
H76 H 0.5010 0.1699 0.7640 0.039 Uiso 1 1 calc R
C81 C 0.04197(15) 0.43098(5) 0.96200(5) 0.0485(4) Uani 1 1 d .
H81 H 0.0656 0.4038 0.9795 0.058 Uiso 1 1 calc R
C82 C 0.11202(13) 0.45068(6) 0.93242(6) 0.0510(4) Uani 1 1 d .
H82 H 0.1836 0.4370 0.9299 0.061 Uiso 1 1 calc R
C83 C 0.07369(13) 0.48981(5) 0.90774(5) 0.0420(4) Uani 1 1 d .
H83 H 0.1191 0.5035 0.8878 0.050 Uiso 1 1 calc R
C84 C -0.02776(13) 0.50899(5) 0.91149(5) 0.0355(3) Uani 1 1 d .
H84 H -0.0532 0.5361 0.8941 0.043 Uiso 1 1 calc R
C85 C -0.09366(12) 0.49055(5) 0.93943(5) 0.0335(3) Uani 1 1 d .
H85 H -0.1649 0.5048 0.9414 0.040 Uiso 1 1 calc R
C86 C -0.06047(12) 0.45222(5) 0.96463(4) 0.0351(3) Uani 1 1 d .
H86 H -0.1081 0.4398 0.9843 0.042 Uiso 1 1 calc R

loop_
_atom_site_aniso_label
_atom_site_aniso_U_11
_atom_site_aniso_U_22
_atom_site_aniso_U_33
_atom_site_aniso_U_23
_atom_site_aniso_U_13
_atom_site_aniso_U_12
Ti1 0.01018(9) 0.00996(9) 0.01268(9) 0.00036(7) 0.00198(7) -0.00017(7)
Cl1A 0.02092(14) 0.02097(14) 0.01393(12) -0.00340(10) 0.00138(11) 0.00075(11)
Cl2A 0.01490(13) 0.01544(13) 0.02541(14) 0.00088(11) 0.00468(11) -0.00397(10)
O1A 0.0113(4) 0.0119(4) 0.0168(4) 0.0022(3) 0.0013(3) -0.0002(3)
O2A 0.0116(4) 0.0097(3) 0.0146(4) 0.0004(3) 0.0022(3) -0.0002(3)
N1A 0.0104(4) 0.0101(4) 0.0133(4) 0.0007(3) 0.0017(3) 0.0011(3)
N2A 0.0142(5) 0.0111(4) 0.0159(4) -0.0011(3) 0.0033(4) -0.0015(4)
C1A 0.0110(5) 0.0108(5) 0.0151(5) -0.0022(4) 0.0021(4) 0.0019(4)
C2A 0.0147(6) 0.0104(5) 0.0172(5) 0.0007(4) 0.0035(4) 0.0016(4)
C3A 0.0167(6) 0.0117(5) 0.0169(5) 0.0028(4) 0.0022(4) 0.0034(4)
C4A 0.0124(5) 0.0133(5) 0.0172(5) 0.0006(4) 0.0021(4) 0.0015(4)
C5A 0.0121(5) 0.0122(5) 0.0182(5) 0.0011(4) 0.0043(4) -0.0001(4)
C6A 0.0122(5) 0.0099(5) 0.0150(5) 0.0004(4) 0.0029(4) 0.0026(4)
C7A 0.0114(5) 0.0107(5) 0.0155(5) -0.0002(4) 0.0023(4) -0.0001(4)
C8A 0.0122(5) 0.0190(6) 0.0220(6) 0.0046(5) 0.0058(5) 0.0044(4)
C9A 0.0154(6) 0.0228(6) 0.0216(6) 0.0065(5) 0.0094(5) 0.0040(5)
C10A 0.0167(6) 0.0165(5) 0.0193(6) 0.0070(4) 0.0057(5) 0.0034(4)
C11A 0.0124(5) 0.0110(5) 0.0145(5) 0.0010(4) 0.0019(4) 0.0007(4)
C12A 0.0114(5) 0.0125(5) 0.0113(5) 0.0007(4) 0.0018(4) 0.0022(4)
C13A 0.0132(5) 0.0136(5) 0.0160(5) 0.0021(4) 0.0044(4) 0.0002(4)
C14A 0.0148(5) 0.0123(5) 0.0139(5) 0.0012(4) 0.0027(4) 0.0028(4)
C15A 0.0127(5) 0.0144(5) 0.0125(5) 0.0002(4) 0.0016(4) 0.0045(4)
C16A 0.0109(5) 0.0131(5) 0.0090(5) -0.0018(4) 0.0003(4) 0.0012(4)
C17A 0.0133(5) 0.0101(5) 0.0092(5) -0.0007(4) 0.0011(4) 0.0007(4)
C18A 0.0170(6) 0.0147(5) 0.0267(6) 0.0085(5) 0.0029(5) -0.0014(5)
C19A 0.0236(7) 0.0299(7) 0.0285(7) 0.0094(5) 0.0100(6) -0.0037(5)
C20A 0.0264(7) 0.0150(6) 0.0419(8) 0.0028(5) 0.0034(6) -0.0057(5)
C21A 0.0254(7) 0.0303(7) 0.0480(9) 0.0246(6) 0.0008(6) -0.0048(6)
C22A 0.0130(6) 0.0199(6) 0.0236(6) 0.0044(5) -0.0007(5) 0.0003(5)
C23A 0.0221(7) 0.0388(8) 0.0424(8) 0.0041(6) -0.0038(6) 0.0082(6)
C24A 0.0258(7) 0.0402(8) 0.0289(7) -0.0009(6) -0.0051(6) -0.0025(6)
C25A 0.0196(7) 0.0485(9) 0.0456(9) 0.0202(7) -0.0062(6) -0.0070(6)
C26A 0.0176(6) 0.0143(5) 0.0279(6) 0.0090(5) 0.0083(5) 0.0052(4)
C27A 0.0193(6) 0.0151(6) 0.0369(7) 0.0095(5) 0.0074(5) 0.0016(5)
C28A 0.0500(9) 0.0109(6) 0.0492(9) 0.0032(6) 0.0257(7) 0.0057(6)
C29A 0.0194(7) 0.0383(8) 0.0404(8) 0.0253(6) 0.0084(6) 0.0068(6)
C30A 0.0094(5) 0.0150(5) 0.0158(5) 0.0003(4) 0.0020(4) 0.0004(4)
C31A 0.0127(6) 0.0186(6) 0.0261(6) -0.0019(5) 0.0005(5) -0.0022(4)
C32A 0.0126(5) 0.0201(6) 0.0239(6) 0.0012(5) 0.0043(5) 0.0029(5)
C33A 0.0172(6) 0.0236(6) 0.0189(6) 0.0029(5) 0.0070(5) 0.0025(5)
C34A 0.0157(6) 0.0149(5) 0.0216(6) -0.0017(4) 0.0046(5) -0.0012(4)
C35A 0.0216(6) 0.0186(6) 0.0294(7) -0.0070(5) 0.0137(5) -0.0028(5)
C36A 0.0317(7) 0.0197(6) 0.0208(6) -0.0066(5) 0.0132(5) -0.0093(5)
C37A 0.0318(7) 0.0181(6) 0.0164(6) -0.0009(4) 0.0029(5) -0.0040(5)
C38A 0.0222(6) 0.0146(5) 0.0176(6) -0.0011(4) 0.0027(5) -0.0003(5)
Ti2 0.01061(9) 0.01047(9) 0.01270(9) -0.00102(7) 0.00085(7) -0.00121(7)
Cl1B 0.01376(13) 0.01988(13) 0.01889(13) -0.00349(11) 0.00474(10) -0.00162(11)
Cl2B 0.01648(13) 0.01733(13) 0.01549(12) -0.00311(10) 0.00055(10) -0.00521(10)
O1B 0.0121(4) 0.0114(3) 0.0150(4) -0.0011(3) 0.0000(3) -0.0009(3)
O2B 0.0134(4) 0.0105(3) 0.0171(4) 0.0009(3) 0.0001(3) -0.0028(3)
N1B 0.0092(4) 0.0109(4) 0.0153(4) -0.0015(3) 0.0012(3) -0.0003(3)
N2B 0.0128(5) 0.0152(4) 0.0163(5) -0.0028(4) 0.0010(4) -0.0021(4)
C1B 0.0107(5) 0.0145(5) 0.0124(5) 0.0007(4) 0.0031(4) -0.0009(4)
C2B 0.0141(5) 0.0125(5) 0.0161(5) -0.0004(4) 0.0051(4) 0.0008(4)
C3B 0.0192(6) 0.0158(5) 0.0184(6) 0.0012(4) 0.0034(5) 0.0058(5)
C4B 0.0198(6) 0.0206(6) 0.0151(5) -0.0008(4) -0.0001(5) 0.0063(5)
C5B 0.0172(6) 0.0179(6) 0.0147(5) -0.0038(4) 0.0018(4) 0.0012(4)
C6B 0.0125(5) 0.0136(5) 0.0126(5) -0.0003(4) 0.0034(4) 0.0014(4)
C7B 0.0092(5) 0.0138(5) 0.0154(5) -0.0026(4) 0.0006(4) -0.0008(4)
C8B 0.0156(6) 0.0179(6) 0.0151(5) -0.0033(4) 0.0002(4) 0.0006(4)
C9B 0.0191(6) 0.0191(6) 0.0191(6) -0.0077(5) 0.0018(5) 0.0031(5)
C10B 0.0172(6) 0.0126(5) 0.0226(6) -0.0040(4) -0.0001(5) 0.0026(4)
C11B 0.0090(5) 0.0125(5) 0.0194(5) -0.0025(4) -0.0004(4) -0.0004(4)
C12B 0.0109(5) 0.0110(5) 0.0200(6) -0.0007(4) 0.0015(4) 0.0010(4)
C13B 0.0140(6) 0.0124(5) 0.0243(6) -0.0039(4) -0.0004(5) 0.0003(4)
C14B 0.0130(5) 0.0120(5) 0.0275(6) 0.0007(5) 0.0031(5) 0.0003(4)
C15B 0.0148(6) 0.0152(5) 0.0231(6) 0.0048(4) 0.0028(5) 0.0005(4)
C16B 0.0112(5) 0.0131(5) 0.0205(6) 0.0025(4) 0.0020(4) 0.0007(4)
C17B 0.0102(5) 0.0106(5) 0.0210(6) 0.0003(4) 0.0023(4) 0.0000(4)
C18B 0.0180(6) 0.0115(5) 0.0228(6) -0.0027(4) 0.0030(5) -0.0009(4)
C19B 0.0327(8) 0.0142(6) 0.0383(8) -0.0034(5) -0.0013(6) 0.0028(5)
C20B 0.0216(6) 0.0182(6) 0.0335(7) -0.0045(5) 0.0070(5) -0.0058(5)
C21B 0.0272(7) 0.0183(6) 0.0244(6) -0.0084(5) 0.0071(5) -0.0031(5)
C22B 0.0329(8) 0.0296(7) 0.0233(7) -0.0072(5) -0.0112(6) 0.0142(6)
C23B 0.0779(13) 0.0421(9) 0.0536(10) -0.0160(8) -0.0409(9) 0.0347(9)
C24B 0.0450(9) 0.0334(7) 0.0192(6) -0.0005(5) -0.0098(6) 0.0075(6)
C25B 0.0215(8) 0.0760(11) 0.0431(9) -0.0217(8) -0.0078(7) 0.0056(8)
C26B 0.0183(6) 0.0102(5) 0.0328(7) 0.0015(5) 0.0030(5) -0.0022(4)
C27B 0.0277(7) 0.0156(6) 0.0415(8) -0.0007(5) 0.0028(6) -0.0062(5)
C28B 0.0238(7) 0.0169(6) 0.0452(8) 0.0015(5) 0.0099(6) -0.0051(5)
C29B 0.0252(7) 0.0137(6) 0.0451(8) 0.0047(5) 0.0055(6) 0.0002(5)
C30B 0.0149(6) 0.0178(6) 0.0185(6) 0.0037(4) -0.0005(4) -0.0026(4)
C31B 0.0143(6) 0.0214(6) 0.0243(6) 0.0032(5) -0.0021(5) -0.0003(5)
C32B 0.0172(6) 0.0225(6) 0.0185(6) -0.0005(5) 0.0021(5) -0.0036(5)
C33B 0.0289(7) 0.0254(7) 0.0221(6) 0.0069(5) -0.0012(5) -0.0061(5)
C34B 0.0215(6) 0.0236(6) 0.0267(6) 0.0038(5) 0.0082(5) 0.0025(5)
C35B 0.0305(8) 0.0410(8) 0.0312(7) 0.0040(6) 0.0177(6) 0.0002(6)
C36B 0.0180(7) 0.0454(8) 0.0345(8) -0.0106(6) 0.0121(6) -0.0016(6)
C37B 0.0175(7) 0.0444(8) 0.0329(7) -0.0040(6) 0.0033(6) 0.0108(6)
C38B 0.0176(6) 0.0333(7) 0.0224(6) 0.0010(5) 0.0014(5) 0.0070(5)
C41 0.0768(15) 0.0614(12) 0.0625(13) -0.0185(10) 0.0356(12) -0.0219(11)
C42 0.0716(13) 0.0438(10) 0.0418(10) -0.0107(8) 0.0155(9) 0.0034(9)
C43 0.0505(10) 0.0516(10) 0.0371(9) -0.0149(8) 0.0105(8) 0.0007(8)
C44 0.0567(12) 0.0518(10) 0.0417(9) -0.0049(8) 0.0154(9) -0.0007(9)
C45 0.0687(14) 0.0705(13) 0.0507(11) 0.0053(9) 0.0095(10) 0.0264(11)
C46 0.0373(11) 0.1098(17) 0.0792(15) -0.0337(14) 0.0171(11) 0.0024(12)
C51 0.111(2) 0.121(2) 0.125(2) 0.0732(18) 0.0854(18) 0.0582(17)
C52 0.098(2) 0.195(3) 0.0462(13) 0.0287(15) 0.0292(14) 0.081(2)
C53 0.0691(16) 0.253(3) 0.0315(11) 0.0026(16) 0.0150(11) 0.092(2)
C54 0.0830(16) 0.199(3) 0.0444(12) 0.0359(15) 0.0310(12) 0.0828(17)
C55 0.127(2) 0.1187(19) 0.1015(18) 0.0650(15) 0.0905(18) 0.0750(17)
C56 0.142(3) 0.0934(18) 0.179(3) 0.0770(19) 0.140(2) 0.0700(18)
C61 0.0243(7) 0.0224(7) 0.0547(9) -0.0059(6) 0.0154(7) -0.0040(6)
C62 0.0428(9) 0.0255(7) 0.0301(7) -0.0020(6) 0.0159(7) -0.0116(6)
C63 0.0289(8) 0.0238(7) 0.0471(9) 0.0085(6) -0.0045(7) -0.0039(6)
C64 0.0259(7) 0.0240(7) 0.0663(11) -0.0033(7) 0.0241(7) -0.0030(6)
C65 0.0552(10) 0.0348(8) 0.0310(8) 0.0001(6) 0.0211(7) -0.0089(7)
C66 0.0353(8) 0.0303(7) 0.0419(8) 0.0047(6) -0.0040(7) -0.0002(6)
C71 0.0195(7) 0.0443(8) 0.0358(8) -0.0146(6) 0.0110(6) -0.0071(6)
C72 0.0178(7) 0.0618(10) 0.0234(7) -0.0112(7) 0.0020(5) 0.0059(6)
C73 0.0332(8) 0.0544(10) 0.0273(7) 0.0092(7) 0.0048(6) 0.0158(7)
C74 0.0249(7) 0.0335(8) 0.0401(8) 0.0000(6) 0.0007(6) 0.0082(6)
C75 0.0154(6) 0.0413(8) 0.0275(7) -0.0103(6) 0.0004(5) 0.0024(6)
C76 0.0254(7) 0.0476(9) 0.0267(7) -0.0053(6) 0.0119(6) -0.0052(6)
C81 0.0675(12) 0.0243(8) 0.0429(9) 0.0055(6) -0.0201(8) 0.0021(8)
C82 0.0226(8) 0.0585(11) 0.0689(12) -0.0289(9) -0.0004(8) 0.0080(8)
C83 0.0452(10) 0.0418(9) 0.0434(9) -0.0077(7) 0.0199(8) -0.0214(8)
C84 0.0484(10) 0.0256(7) 0.0316(8) -0.0010(6) 0.0043(7) -0.0062(7)
C85 0.0323(8) 0.0368(8) 0.0306(7) -0.0057(6) 0.0033(6) -0.0013(6)
C86 0.0399(9) 0.0419(8) 0.0232(7) 0.0033(6) 0.0048(6) -0.0130(7)

loop_
_atom_type_symbol
_atom_type_description
_atom_type_scat_dispersion_real
_atom_type_scat_dispersion_imag
_atom_type_scat_source
C C 0.0033 0.0016 'International Tables Vol C Tables 4.2.6.8 and 6.1.1.4'
H H 0.0000 0.0000 'International Tables Vol C Tables 4.2.6.8 and 6.1.1.4'
N N 0.0061 0.0033 'International Tables Vol C Tables 4.2.6.8 and 6.1.1.4'
O O 0.0106 0.0060 'International Tables Vol C Tables 4.2.6.8 and 6.1.1.4'
Cl Cl 0.1484 0.1585 'International Tables Vol C Tables 4.2.6.8 and 6.1.1.4'
Ti Ti 0.2776 0.4457 'International Tables Vol C Tables 4.2.6.8 and 6.1.1.4'

loop_
_geom_angle_atom_site_label_1
_geom_angle_atom_site_label_2
_geom_angle_atom_site_label_3
_geom_angle
_geom_angle_publ_flag
O2A Ti1 O1A 166.32(3) yes
O2A Ti1 N2A 86.38(3) yes
O1A Ti1 N2A 87.98(3) yes
O2A Ti1 Cl2A 96.07(2) yes
O1A Ti1 Cl2A 96.43(2) yes
N2A Ti1 Cl2A 90.59(2) yes
O2A Ti1 N1A 82.89(3) yes
O1A Ti1 N1A 83.75(3) yes
N2A Ti1 N1A 78.09(3) yes
Cl2A Ti1 N1A 168.67(2) yes
O2A Ti1 Cl1A 91.31(2) yes
O1A Ti1 Cl1A 91.50(2) yes
N2A Ti1 Cl1A 167.43(2) yes
Cl2A Ti1 Cl1A 101.947(12) yes
N1A Ti1 Cl1A 89.36(2) yes
C1A O1A Ti1 137.07(6) ?
C17A O2A Ti1 143.37(6) ?
C7A N1A C11A 117.77(8) ?
C7A N1A Ti1 118.19(6) ?
C11A N1A Ti1 119.23(7) ?
C38A N2A C34A 117.16(9) ?
C38A N2A Ti1 121.00(7) ?
C34A N2A Ti1 121.73(7) ?
O1A C1A C6A 117.68(9) ?
O1A C1A C2A 121.13(9) ?
C6A C1A C2A 121.16(10) ?
C3A C2A C1A 116.71(9) ?
C3A C2A C18A 121.92(9) ?
C1A C2A C18A 121.36(10) ?
C2A C3A C4A 124.16(10) ?
C5A C4A C3A 116.92(10) ?
C5A C4A C22A 123.17(9) ?
C3A C4A C22A 119.91(9) ?
C4A C5A C6A 121.94(9) ?
C1A C6A C5A 119.05(9) ?
C1A C6A C7A 122.17(9) ?
C5A C6A C7A 118.71(9) ?
N1A C7A C8A 121.27(9) ?
N1A C7A C6A 121.22(9) ?
C8A C7A C6A 117.48(9) ?
C9A C8A C7A 120.19(10) ?
C8A C9A C10A 118.44(10) ?
C9A C10A C11A 120.20(10) ?
N1A C11A C10A 121.06(9) ?
N1A C11A C12A 121.07(9) ?
C10A C11A C12A 117.83(9) ?
C17A C12A C13A 118.33(9) ?
C17A C12A C11A 122.85(9) ?
C13A C12A C11A 118.83(9) ?
C14A C13A C12A 121.49(9) ?
C13A C14A C15A 117.80(9) ?
C13A C14A C26A 123.07(9) ?
C15A C14A C26A 119.13(9) ?
C16A C15A C14A 123.71(9) ?
C15A C16A C17A 116.33(9) ?
C15A C16A C30A 122.58(9) ?
C17A C16A C30A 121.08(9) ?
O2A C17A C12A 118.18(9) ?
O2A C17A C16A 119.46(9) ?
C12A C17A C16A 122.33(9) ?
C20A C18A C21A 107.71(9) ?
C20A C18A C19A 109.76(10) ?
C21A C18A C19A 108.04(10) ?
C20A C18A C2A 109.97(9) ?
C21A C18A C2A 111.22(9) ?
C19A C18A C2A 110.09(9) ?
C25A C22A C23A 108.97(10) ?
C25A C22A C4A 112.20(9) ?
C23A C22A C4A 109.90(9) ?
C25A C22A C24A 108.01(10) ?
C23A C22A C24A 108.37(10) ?
C4A C22A C24A 109.31(9) ?
C29A C26A C27A 108.85(9) ?
C29A C26A C14A 109.19(10) ?
C27A C26A C14A 112.19(9) ?
C29A C26A C28A 109.25(10) ?
C27A C26A C28A 108.02(10) ?
C14A C26A C28A 109.29(9) ?
C32A C30A C33A 107.49(8) ?
C32A C30A C31A 107.54(9) ?
C33A C30A C31A 109.80(9) ?
C32A C30A C16A 111.17(8) ?
C33A C30A C16A 110.01(9) ?
C31A C30A C16A 110.75(8) ?
N2A C34A C35A 122.65(11) ?
C36A C35A C34A 119.43(11) ?
C35A C36A C37A 118.55(11) ?
C38A C37A C36A 118.88(11) ?
N2A C38A C37A 123.31(10) ?
O1B Ti2 O2B 167.35(3) yes
O1B Ti2 N2B 87.79(3) yes
O2B Ti2 N2B 87.65(3) yes
O1B Ti2 N1B 83.83(3) yes
O2B Ti2 N1B 83.80(3) yes
N2B Ti2 N1B 80.64(3) yes
O1B Ti2 Cl2B 95.44(2) yes
O2B Ti2 Cl2B 96.27(2) yes
N2B Ti2 Cl2B 89.09(2) yes
N1B Ti2 Cl2B 169.72(2) yes
O1B Ti2 Cl1B 91.83(2) yes
O2B Ti2 Cl1B 90.55(2) yes
N2B Ti2 Cl1B 169.63(2) yes
N1B Ti2 Cl1B 89.02(2) yes
Cl2B Ti2 Cl1B 101.259(12) yes
C1B O1B Ti2 139.65(6) ?
C17B O2B Ti2 136.50(7) ?
C7B N1B C11B 117.44(8) ?
C7B N1B Ti2 119.11(6) ?
C11B N1B Ti2 119.40(7) ?
C34B N2B C38B 117.01(9) ?
C34B N2B Ti2 122.29(7) ?
C38B N2B Ti2 120.70(7) ?
O1B C1B C6B 117.12(9) ?
O1B C1B C2B 121.21(9) ?
C6B C1B C2B 121.66(10) ?
C3B C2B C1B 116.27(10) ?
C3B C2B C18B 122.50(9) ?
C1B C2B C18B 121.23(10) ?
C2B C3B C4B 124.03(10) ?
C5B C4B C3B 117.27(10) ?
C5B C4B C22B 119.09(10) ?
C3B C4B C22B 123.60(10) ?
C4B C5B C6B 121.60(10) ?
C5B C6B C1B 119.06(9) ?
C5B C6B C7B 118.33(9) ?
C1B C6B C7B 122.60(9) ?
N1B C7B C8B 121.50(9) ?
N1B C7B C6B 120.24(9) ?
C8B C7B C6B 118.06(9) ?
C9B C8B C7B 119.77(10) ?
C10B C9B C8B 118.64(10) ?
C9B C10B C11B 120.32(10) ?
N1B C11B C10B 121.00(10) ?
N1B C11B C12B 120.20(9) ?
C10B C11B C12B 118.70(9) ?
C17B C12B C13B 119.38(10) ?
C17B C12B C11B 122.47(9) ?
C13B C12B C11B 118.14(10) ?
C14B C13B C12B 121.00(10) ?
C13B C14B C15B 117.79(10) ?
C13B C14B C26B 123.17(10) ?
C15B C14B C26B 119.03(10) ?
C16B C15B C14B 123.93(10) ?
C15B C16B C17B 116.20(10) ?
C15B C16B C30B 121.76(10) ?
C17B C16B C30B 122.01(9) ?
O2B C17B C12B 117.57(9) ?
O2B C17B C16B 120.75(9) ?
C12B C17B C16B 121.66(9) ?
C19B C18B C2B 111.91(10) ?
C19B C18B C21B 107.34(9) ?
C2B C18B C21B 110.13(8) ?
C19B C18B C20B 107.46(9) ?
C2B C18B C20B 110.03(9) ?
C21B C18B C20B 109.90(10) ?
C23B C22B C24B 108.82(11) ?
C23B C22B C4B 112.22(11) ?
C24B C22B C4B 110.33(10) ?
C23B C22B C25B 108.42(12) ?
C24B C22B C25B 108.41(11) ?
C4B C22B C25B 108.55(11) ?
C27B C26B C28B 108.86(10) ?
C27B C26B C14B 112.26(9) ?
C28B C26B C14B 109.38(9) ?
C27B C26B C29B 108.14(9) ?
C28B C26B C29B 109.36(10) ?
C14B C26B C29B 108.79(9) ?
C16B C30B C33B 111.82(9) ?
C16B C30B C32B 111.64(9) ?
C33B C30B C32B 107.29(9) ?
C16B C30B C31B 108.49(9) ?
C33B C30B C31B 107.87(9) ?
C32B C30B C31B 109.66(9) ?
N2B C34B C35B 123.03(11) ?
C36B C35B C34B 119.10(12) ?
C37B C36B C35B 118.62(11) ?
C36B C37B C38B 119.34(12) ?
N2B C38B C37B 122.90(11) ?
C42 C41 C46 119.66(17) ?
C41 C42 C43 120.35(17) ?
C44 C43 C42 121.23(17) ?
C45 C44 C43 119.78(16) ?
C44 C45 C46 120.22(18) ?
C45 C46 C41 118.77(18) ?
C56 C51 C52 118.9(3) ?
C53 C52 C51 119.7(3) ?
C52 C53 C54 121.4(2) ?
C55 C54 C53 119.6(3) ?
C56 C55 C54 118.6(3) ?
C55 C56 C51 121.8(2) ?
C62 C61 C66 120.00(12) ?
C61 C62 C63 120.17(12) ?
C64 C63 C62 120.08(13) ?
C63 C64 C65 119.44(12) ?
C64 C65 C66 120.25(13) ?
C61 C66 C65 120.06(13) ?
C72 C71 C76 119.99(13) ?
C71 C72 C73 120.19(12) ?
C72 C73 C74 119.88(13) ?
C75 C74 C73 120.08(13) ?
C74 C75 C76 119.72(12) ?
C75 C76 C71 120.10(13) ?
C86 C81 C82 118.51(13) ?
C83 C82 C81 118.44(13) ?
C84 C83 C82 120.46(13) ?
C85 C84 C83 121.16(14) ?
C84 C85 C86 121.11(14) ?
C85 C86 C81 120.32(13) ?

loop_
_geom_bond_atom_site_label_1
_geom_bond_atom_site_label_2
_geom_bond_distance
_geom_bond_publ_flag
Ti1 O2A 1.8119(7) yes
Ti1 O1A 1.8426(7) yes
Ti1 N2A 2.2533(9) yes
Ti1 Cl2A 2.2832(3) yes
Ti1 N1A 2.2950(8) yes
Ti1 Cl1A 2.2961(3) yes
O1A C1A 1.3445(12) ?
O2A C17A 1.3406(11) ?
N1A C7A 1.3661(13) ?
N1A C11A 1.3698(13) ?
N2A C38A 1.3445(14) ?
N2A C34A 1.3474(13) ?
C1A C6A 1.3981(14) ?
C1A C2A 1.4112(14) ?
C2A C3A 1.3868(15) ?
C2A C18A 1.5412(15) ?
C3A C4A 1.4032(14) ?
C4A C5A 1.3818(14) ?
C4A C22A 1.5289(15) ?
C5A C6A 1.4003(15) ?
C6A C7A 1.4833(14) ?
C7A C8A 1.3939(14) ?
C8A C9A 1.3760(15) ?
C9A C10A 1.3786(15) ?
C10A C11A 1.3939(14) ?
C11A C12A 1.4910(14) ?
C12A C17A 1.3940(14) ?
C12A C13A 1.4028(14) ?
C13A C14A 1.3829(14) ?
C14A C15A 1.4008(14) ?
C14A C26A 1.5336(14) ?
C15A C16A 1.3827(13) ?
C16A C17A 1.4099(14) ?
C16A C30A 1.5382(14) ?
C18A C20A 1.5306(17) ?
C18A C21A 1.5340(16) ?
C18A C19A 1.5365(16) ?
C22A C25A 1.5193(16) ?
C22A C23A 1.5292(16) ?
C22A C24A 1.5466(17) ?
C26A C29A 1.5297(17) ?
C26A C27A 1.5324(15) ?
C26A C28A 1.5352(16) ?
C30A C32A 1.5286(14) ?
C30A C33A 1.5326(15) ?
C30A C31A 1.5381(15) ?
C34A C35A 1.3808(15) ?
C35A C36A 1.3741(17) ?
C36A C37A 1.3860(16) ?
C37A C38A 1.3744(15) ?
Ti2 O1B 1.8294(7) yes
Ti2 O2B 1.8391(7) yes
Ti2 N2B 2.2400(9) yes
Ti2 N1B 2.2536(9) yes
Ti2 Cl2B 2.2798(3) yes
Ti2 Cl1B 2.3149(3) yes
O1B C1B 1.3453(12) ?
O2B C17B 1.3520(12) ?
N1B C7B 1.3670(13) ?
N1B C11B 1.3685(12) ?
N2B C34B 1.3356(14) ?
N2B C38B 1.3434(14) ?
C1B C6B 1.3970(14) ?
C1B C2B 1.4071(14) ?
C2B C3B 1.3913(15) ?
C2B C18B 1.5355(15) ?
C3B C4B 1.3956(15) ?
C4B C5B 1.3888(15) ?
C4B C22B 1.5301(16) ?
C5B C6B 1.3904(15) ?
C6B C7B 1.4859(14) ?
C7B C8B 1.3887(14) ?
C8B C9B 1.3775(14) ?
C9B C10B 1.3715(15) ?
C10B C11B 1.3905(14) ?
C11B C12B 1.4823(15) ?
C12B C17B 1.3853(15) ?
C12B C13B 1.4053(14) ?
C13B C14B 1.3806(15) ?
C14B C15B 1.3952(16) ?
C14B C26B 1.5372(15) ?
C15B C16B 1.3918(14) ?
C16B C17B 1.4122(15) ?
C16B C30B 1.5298(15) ?
C18B C19B 1.5328(16) ?
C18B C21B 1.5377(15) ?
C18B C20B 1.5382(16) ?
C22B C23B 1.5194(18) ?
C22B C24B 1.5214(17) ?
C22B C25B 1.547(2) ?
C26B C27B 1.5284(17) ?
C26B C28B 1.5301(16) ?
C26B C29B 1.5434(16) ?
C30B C33B 1.5333(15) ?
C30B C32B 1.5395(15) ?
C30B C31B 1.5395(15) ?
C34B C35B 1.3806(16) ?
C35B C36B 1.3711(18) ?
C36B C37B 1.3676(18) ?
C37B C38B 1.3762(16) ?
C41 C42 1.358(3) ?
C41 C46 1.398(3) ?
C42 C43 1.361(2) ?
C43 C44 1.361(2) ?
C44 C45 1.359(2) ?
C45 C46 1.396(3) ?
C51 C56 1.387(4) ?
C51 C52 1.388(3) ?
C52 C53 1.350(4) ?
C53 C54 1.388(4) ?
C54 C55 1.388(3) ?
C55 C56 1.367(4) ?
C61 C62 1.3647(19) ?
C61 C66 1.3661(19) ?
C62 C63 1.3783(19) ?
C63 C64 1.3705(19) ?
C64 C65 1.374(2) ?
C65 C66 1.375(2) ?
C71 C72 1.3648(18) ?
C71 C76 1.3843(18) ?
C72 C73 1.3777(19) ?
C73 C74 1.3844(19) ?
C74 C75 1.3714(18) ?
C75 C76 1.3794(18) ?
C81 C86 1.374(2) ?
C81 C82 1.426(2) ?
C82 C83 1.371(2) ?
C83 C84 1.345(2) ?
C84 C85 1.3426(18) ?
C85 C86 1.3461(18) ?
